data_7056754
loop_
_publ_author_name
'Martins, Nayara Silva'
'Alberto, Eduardo E.'

_publ_section_title
;
 Dibromination of alkenes with LiBr and H2O2 under mild conditions
;
_journal_issue 1
_journal_name_full 'New Journal of Chemistry'
_journal_page_first 161
_journal_paper_doi 10.1039/C7NJ04300G
_journal_volume 42
_journal_year 2018
_chemical_formula_sum 'C22 H19 Br2 N O'
_chemical_formula_weight 473.2
_space_group_crystal_system monoclinic
_space_group_IT_number 14
_space_group_name_Hall '-P 2yn'
_space_group_name_H-M_alt 'P 1 21/n 1'
_symmetry_space_group_name_Hall '-P 2yn'
_symmetry_space_group_name_H-M 'P 1 21/n 1'
_atom_sites_solution_hydrogens geom
_audit_creation_date 2017-08-08T15:57:47-00:00
_audit_creation_method 'WinGX routine CIF_UPDATE'
_audit_update_record
;
2017-08-10 deposited with the CCDC.
2017-11-19 downloaded from the CCDC.
;
_cell_angle_alpha 90
_cell_angle_beta 90.878(6)
_cell_angle_gamma 90
_cell_formula_units_Z 4
_cell_length_a 9.8099(5)
_cell_length_b 14.0372(7)
_cell_length_c 14.7788(11)
_cell_measurement_reflns_used 20953
_cell_measurement_temperature 298(2)
_cell_measurement_theta_max 26.0880
_cell_measurement_theta_min 2.4570
_cell_volume 2034.9(2)
_computing_structure_refinement 'SHELXL-2014/7 (Sheldrick, 2014)'
_diffrn_ambient_temperature 298(2)
_diffrn_detector 'CCD plate'
_diffrn_detector_area_resol_mean 10.4186
_diffrn_detector_type Atlas
_diffrn_measured_fraction_theta_full 1
_diffrn_measured_fraction_theta_max 0.963
_diffrn_measurement_device 'four-circle diffractometer'
_diffrn_measurement_device_type 'Xcalibur, Atlas, Gemini ultra'
_diffrn_measurement_method '\w scans'
_diffrn_orient_matrix_type 'CrysAlisPro convention (1999,Acta A55,543-557)'
_diffrn_orient_matrix_UB_11 -0.0035828000
_diffrn_orient_matrix_UB_12 0.0271917000
_diffrn_orient_matrix_UB_13 0.0403900000
_diffrn_orient_matrix_UB_21 0.0682906000
_diffrn_orient_matrix_UB_22 -0.0126949000
_diffrn_orient_matrix_UB_23 0.0110258000
_diffrn_orient_matrix_UB_31 0.0237101000
_diffrn_orient_matrix_UB_32 0.0407018000
_diffrn_orient_matrix_UB_33 -0.0235303000
_diffrn_radiation_monochromator graphite
_diffrn_radiation_probe x-ray
_diffrn_radiation_type MoK\a
_diffrn_radiation_wavelength 0.71073
_diffrn_reflns_av_R_equivalents 0.0419
_diffrn_reflns_av_sigmaI/netI 0.0412
_diffrn_reflns_Laue_measured_fraction_full 1
_diffrn_reflns_Laue_measured_fraction_max 0.963
_diffrn_reflns_limit_h_max 13
_diffrn_reflns_limit_h_min -13
_diffrn_reflns_limit_k_max 19
_diffrn_reflns_limit_k_min -19
_diffrn_reflns_limit_l_max 20
_diffrn_reflns_limit_l_min -20
_diffrn_reflns_number 70535
_diffrn_reflns_point_group_measured_fraction_full 1
_diffrn_reflns_point_group_measured_fraction_max 0.963
_diffrn_reflns_theta_full 25.242
_diffrn_reflns_theta_max 29.554
_diffrn_reflns_theta_min 2.475
_diffrn_source 'fine-focus sealed X-ray tube'
_diffrn_source_type 'Enhance (Mo) X-ray Source'
_exptl_absorpt_coefficient_mu 3.994
_exptl_absorpt_correction_T_max 1.00000
_exptl_absorpt_correction_T_min 0.59738
_exptl_absorpt_correction_type multi-scan
_exptl_absorpt_process_details
;
CrysAlisPro 1.171.38.43f (Rigaku Oxford Diffraction, 2015)
Empirical absorption correction using spherical harmonics,
 implemented in SCALE3 ABSPACK scaling algorithm.
;
_exptl_crystal_colour colorless
_exptl_crystal_density_diffrn 1.545
_exptl_crystal_description prism
_exptl_crystal_F_000 944
_exptl_crystal_size_max 0.53
_exptl_crystal_size_mid 0.30
_exptl_crystal_size_min 0.30
_refine_diff_density_max 0.829
_refine_diff_density_min -0.898
_refine_diff_density_rms 0.057
_refine_ls_extinction_method none
_refine_ls_goodness_of_fit_ref 1.021
_refine_ls_hydrogen_treatment constr
_refine_ls_matrix_type full
_refine_ls_number_parameters 235
_refine_ls_number_reflns 5499
_refine_ls_number_restraints 0
_refine_ls_restrained_S_all 1.021
_refine_ls_R_factor_all 0.0775
_refine_ls_R_factor_gt 0.0431
_refine_ls_shift/su_max 0.001
_refine_ls_shift/su_mean 0
_refine_ls_structure_factor_coef Fsqd
_refine_ls_weighting_details 'w=1/[\s^2^(Fo^2^)+(0.0351P)^2^+2.1756P] where P=(Fo^2^+2Fc^2^)/3'
_refine_ls_weighting_scheme calc
_refine_ls_wR_factor_gt 0.092
_refine_ls_wR_factor_ref 0.1058
_reflns_number_gt 3667
_reflns_number_total 5499
_reflns_threshold_expression 'I > 2\s(I)'
_cod_data_source_file c7nj04300g2.cif
_cod_data_source_block C22H19NOBr2
_cod_depositor_comments 'Adding full bibliography for 7056754.cif.'
_cod_database_code 7056754

loop_
_symmetry_equiv_pos_as_xyz
'x, y, z'
'-x + 1/2, y + 1/2, -z+1/2'
'-x, -y, -z'
x+1/2,-y+1/2,z+1/2

loop_
_atom_site_label
_atom_site_type_symbol
_atom_site_fract_x
_atom_site_fract_y
_atom_site_fract_z
_atom_site_U_iso_or_equiv
_atom_site_adp_type
_atom_site_occupancy
_atom_site_calc_flag
Br1 Br 0.68260(3) 0.41704(2) 0.13616(3) 0.06467(12) Uani 1 d
Br2 Br 0.22280(4) 0.42162(3) 0.19642(3) 0.07601(14) Uani 1 d
O1 O 0.4270(3) 0.29551(15) 0.04974(13) 0.0634(6) Uani 1 d
N1 N 0.4710(2) 0.20880(15) 0.17580(14) 0.0425(5) Uani 1 d
C1 C 0.4654(3) 0.6353(2) 0.1407(2) 0.0498(7) Uani 1 d
H1 H 0.4587 0.6282 0.0782 0.06 Uiso 1 calc
C2 C 0.5003(3) 0.7227(2) 0.1775(2) 0.0585(8) Uani 1 d
H2 H 0.5157 0.7743 0.1395 0.07 Uiso 1 calc
C3 C 0.5125(3) 0.7338(2) 0.2688(3) 0.0603(8) Uani 1 d
H3 H 0.5364 0.7928 0.2931 0.072 Uiso 1 calc
C4 C 0.4894(4) 0.6580(3) 0.3248(2) 0.0735(10) Uani 1 d
H4 H 0.4986 0.6653 0.3871 0.088 Uiso 1 calc
C5 C 0.4524(4) 0.5707(2) 0.2887(2) 0.0707(10) Uani 1 d
H5 H 0.4355 0.5197 0.3272 0.085 Uiso 1 calc
C6 C 0.4404(3) 0.55837(19) 0.19649(19) 0.0457(6) Uani 1 d
C7 C 0.4044(3) 0.4640(2) 0.15483(19) 0.0495(7) Uani 1 d
H7 H 0.4014 0.4708 0.0888 0.059 Uiso 1 calc
C8 C 0.4976(3) 0.3826(2) 0.17961(18) 0.0467(6) Uani 1 d
H8 H 0.4992 0.3721 0.2452 0.056 Uiso 1 calc
C9 C 0.4605(3) 0.2911(2) 0.12954(18) 0.0460(6) Uani 1 d
C10 C 0.4977(3) 0.20093(18) 0.27181(17) 0.0396(6) Uani 1 d
C11 C 0.3898(3) 0.2049(3) 0.3301(2) 0.0606(8) Uani 1 d
H11 H 0.3018 0.2152 0.3079 0.073 Uiso 1 calc
C12 C 0.4136(4) 0.1932(3) 0.4221(2) 0.0773(11) Uani 1 d
H12 H 0.3414 0.1964 0.462 0.093 Uiso 1 calc
C13 C 0.5429(4) 0.1772(3) 0.4544(2) 0.0725(10) Uani 1 d
H13 H 0.5581 0.1692 0.5162 0.087 Uiso 1 calc
C14 C 0.6498(4) 0.1727(3) 0.3963(2) 0.0679(9) Uani 1 d
H14 H 0.7376 0.1619 0.4186 0.081 Uiso 1 calc
C15 C 0.6272(3) 0.1841(2) 0.3039(2) 0.0528(7) Uani 1 d
H15 H 0.6996 0.1804 0.2641 0.063 Uiso 1 calc
C16 C 0.4441(3) 0.1187(2) 0.1269(2) 0.0505(7) Uani 1 d
H16A H 0.3872 0.1319 0.0741 0.061 Uiso 1 calc
H16B H 0.394 0.076 0.1658 0.061 Uiso 1 calc
C17 C 0.5724(3) 0.06988(19) 0.09710(18) 0.0463(6) Uani 1 d
C18 C 0.6135(4) -0.0147(2) 0.1354(2) 0.0617(8) Uani 1 d
H18 H 0.5627 -0.0413 0.1816 0.074 Uiso 1 calc
C19 C 0.7302(4) -0.0612(3) 0.1062(3) 0.0754(10) Uani 1 d
H19 H 0.7573 -0.1181 0.133 0.09 Uiso 1 calc
C20 C 0.8045(4) -0.0228(3) 0.0379(3) 0.0773(11) Uani 1 d
H20 H 0.8814 -0.0543 0.0172 0.093 Uiso 1 calc
C21 C 0.7657(4) 0.0618(3) 0.0000(3) 0.0776(11) Uani 1 d
H21 H 0.8174 0.0883 -0.0459 0.093 Uiso 1 calc
C22 C 0.6511(4) 0.1079(2) 0.0290(2) 0.0641(9) Uani 1 d
H22 H 0.6259 0.1655 0.0025 0.077 Uiso 1 calc

loop_
_atom_site_aniso_label
_atom_site_aniso_U_11
_atom_site_aniso_U_22
_atom_site_aniso_U_33
_atom_site_aniso_U_23
_atom_site_aniso_U_13
_atom_site_aniso_U_12
Br1 0.05335(19) 0.0601(2) 0.0809(2) -0.00706(17) 0.01171(16) -0.00147(14)
Br2 0.0563(2) 0.0695(2) 0.1028(3) -0.0132(2) 0.01951(19) -0.01205(16)
O1 0.1026(18) 0.0531(12) 0.0342(10) 0.0009(9) -0.0072(11) -0.0052(12)
N1 0.0542(13) 0.0376(11) 0.0356(11) -0.0015(9) 0.0006(10) -0.0074(10)
C1 0.0536(17) 0.0486(16) 0.0473(15) 0.0103(13) 0.0050(13) -0.0003(13)
C2 0.0580(18) 0.0442(16) 0.073(2) 0.0160(15) 0.0062(15) -0.0042(14)
C3 0.0525(17) 0.0404(15) 0.088(2) -0.0088(16) -0.0031(16) 0.0020(13)
C4 0.115(3) 0.056(2) 0.0492(18) -0.0107(15) -0.0049(19) 0.002(2)
C5 0.125(3) 0.0464(17) 0.0409(16) 0.0064(13) 0.0016(18) -0.0037(18)
C6 0.0574(16) 0.0384(14) 0.0413(14) 0.0028(11) 0.0021(12) 0.0012(12)
C7 0.0592(17) 0.0475(16) 0.0418(14) 0.0018(12) 0.0044(12) -0.0016(13)
C8 0.0630(17) 0.0414(14) 0.0359(13) 0.0011(11) 0.0019(12) -0.0041(13)
C9 0.0601(17) 0.0433(14) 0.0345(13) 0.0005(11) 0.0024(12) -0.0035(12)
C10 0.0484(15) 0.0339(12) 0.0365(13) 0.0033(10) 0.0030(11) -0.0039(11)
C11 0.0487(17) 0.082(2) 0.0515(17) 0.0113(16) 0.0079(14) 0.0052(16)
C12 0.085(3) 0.100(3) 0.0473(18) 0.0130(19) 0.0237(18) 0.012(2)
C13 0.106(3) 0.073(2) 0.0378(16) 0.0071(15) -0.0021(18) 0.014(2)
C14 0.069(2) 0.075(2) 0.060(2) -0.0010(17) -0.0174(17) 0.0096(18)
C15 0.0481(16) 0.0611(18) 0.0493(16) -0.0034(14) 0.0031(13) 0.0008(14)
C16 0.0613(18) 0.0410(14) 0.0491(16) -0.0049(12) -0.0024(13) -0.0129(13)
C17 0.0627(17) 0.0384(14) 0.0377(13) -0.0085(11) -0.0040(12) -0.0098(12)
C18 0.078(2) 0.0465(17) 0.0607(19) 0.0019(15) 0.0001(16) -0.0060(16)
C19 0.090(3) 0.053(2) 0.082(3) -0.0078(18) -0.014(2) 0.0060(19)
C20 0.072(2) 0.076(3) 0.084(3) -0.031(2) 0.000(2) 0.006(2)
C21 0.085(3) 0.085(3) 0.064(2) -0.011(2) 0.0226(19) -0.006(2)
C22 0.085(2) 0.0569(19) 0.0508(17) 0.0011(15) 0.0094(17) -0.0035(17)

loop_
_atom_type_symbol
_atom_type_description
_atom_type_scat_dispersion_real
_atom_type_scat_dispersion_imag
_atom_type_scat_source
C C 0.0033 0.0016 'International Tables Vol C Tables 4.2.6.8 and 6.1.1.4'
H H 0 0 'International Tables Vol C Tables 4.2.6.8 and 6.1.1.4'
N N 0.0061 0.0033 'International Tables Vol C Tables 4.2.6.8 and 6.1.1.4'
O O 0.0106 0.006 'International Tables Vol C Tables 4.2.6.8 and 6.1.1.4'
Br Br -0.2901 2.4595 'International Tables Vol C Tables 4.2.6.8 and 6.1.1.4'

loop_
_geom_angle_atom_site_label_1
_geom_angle_atom_site_label_2
_geom_angle_atom_site_label_3
_geom_angle
C9 N1 C10 125.2(2)
C9 N1 C16 118.3(2)
C10 N1 C16 116.4(2)
C6 C1 C2 120.3(3)
C6 C1 H1 119.9
C2 C1 H1 119.9
C3 C2 C1 120.6(3)
C3 C2 H2 119.7
C1 C2 H2 119.7
C2 C3 C4 119.8(3)
C2 C3 H3 120.1
C4 C3 H3 120.1
C3 C4 C5 120.1(3)
C3 C4 H4 120
C5 C4 H4 120
C6 C5 C4 120.7(3)
C6 C5 H5 119.6
C4 C5 H5 119.7
C5 C6 C1 118.6(3)
C5 C6 C7 122.2(3)
C1 C6 C7 119.2(3)
C6 C7 C8 115.6(2)
C6 C7 Br2 110.1(2)
C8 C7 Br2 104.02(19)
C6 C7 H7 109
C8 C7 H7 109
Br2 C7 H7 109
C7 C8 C9 112.4(2)
C7 C8 Br1 106.87(19)
C9 C8 Br1 105.06(19)
C7 C8 H8 110.8
C9 C8 H8 110.8
Br1 C8 H8 110.8
O1 C9 N1 123.4(3)
O1 C9 C8 119.1(2)
N1 C9 C8 117.5(2)
C15 C10 C11 120.6(3)
C15 C10 N1 120.5(2)
C11 C10 N1 118.8(3)
C10 C11 C12 119.3(3)
C10 C11 H11 120.3
C12 C11 H11 120.3
C13 C12 C11 120.3(3)
C13 C12 H12 119.9
C11 C12 H12 119.9
C12 C13 C14 120.3(3)
C12 C13 H13 119.8
C14 C13 H13 119.8
C13 C14 C15 120.0(3)
C13 C14 H14 120
C15 C14 H14 120
C10 C15 C14 119.5(3)
C10 C15 H15 120.2
C14 C15 H15 120.2
N1 C16 C17 112.9(2)
N1 C16 H16A 109
C17 C16 H16A 109
N1 C16 H16B 109
C17 C16 H16B 109
H16A C16 H16B 107.8
C18 C17 C22 118.0(3)
C18 C17 C16 121.0(3)
C22 C17 C16 121.0(3)
C17 C18 C19 121.0(3)
C17 C18 H18 119.5
C19 C18 H18 119.5
C20 C19 C18 119.7(4)
C20 C19 H19 120.1
C18 C19 H19 120.1
C21 C20 C19 119.9(4)
C21 C20 H20 120.1
C19 C20 H20 120.1
C20 C21 C22 120.4(4)
C20 C21 H21 119.8
C22 C21 H21 119.8
C21 C22 C17 121.0(3)
C21 C22 H22 119.5
C17 C22 H22 119.5

loop_
_geom_bond_atom_site_label_1
_geom_bond_atom_site_label_2
_geom_bond_distance
Br1 C8 1.994(3)
Br2 C7 1.984(3)
O1 C9 1.221(3)
N1 C9 1.346(3)
N1 C10 1.443(3)
N1 C16 1.479(3)
C1 C6 1.382(4)
C1 C2 1.383(4)
C1 H1 0.93
C2 C3 1.363(5)
C2 H2 0.93
C3 C4 1.369(5)
C3 H3 0.93
C4 C5 1.383(5)
C4 H4 0.93
C5 C6 1.377(4)
C5 H5 0.93
C6 C7 1.501(4)
C7 C8 1.506(4)
C7 H7 0.98
C8 C9 1.523(4)
C8 H8 0.98
C10 C15 1.370(4)
C10 C11 1.376(4)
C11 C12 1.386(5)
C11 H11 0.93
C12 C13 1.366(5)
C12 H12 0.93
C13 C14 1.367(5)
C13 H13 0.93
C14 C15 1.389(4)
C14 H14 0.93
C15 H15 0.93
C16 C17 1.505(4)
C16 H16A 0.97
C16 H16B 0.97
C17 C18 1.373(4)
C17 C22 1.385(4)
C18 C19 1.392(5)
C18 H18 0.93
C19 C20 1.365(6)
C19 H19 0.93
C20 C21 1.365(6)
C20 H20 0.93
C21 C22 1.372(5)
C21 H21 0.93
C22 H22 0.93

loop_
_geom_torsion_atom_site_label_1
_geom_torsion_atom_site_label_2
_geom_torsion_atom_site_label_3
_geom_torsion_atom_site_label_4
_geom_torsion
C6 C1 C2 C3 0.9(5)
C1 C2 C3 C4 -0.3(5)
C2 C3 C4 C5 -0.7(6)
C3 C4 C5 C6 1.0(6)
C4 C5 C6 C1 -0.3(6)
C4 C5 C6 C7 178.2(4)
C2 C1 C6 C5 -0.6(5)
C2 C1 C6 C7 -179.2(3)
C5 C6 C7 C8 -56.8(4)
C1 C6 C7 C8 121.8(3)
C5 C6 C7 Br2 60.7(4)
C1 C6 C7 Br2 -120.7(3)
C6 C7 C8 C9 -175.9(2)
Br2 C7 C8 C9 63.3(2)
C6 C7 C8 Br1 -61.1(3)
Br2 C7 C8 Br1 178.04(12)
C10 N1 C9 O1 -173.9(3)
C16 N1 C9 O1 1.7(4)
C10 N1 C9 C8 8.3(4)
C16 N1 C9 C8 -176.1(2)
C7 C8 C9 O1 40.7(4)
Br1 C8 C9 O1 -75.1(3)
C7 C8 C9 N1 -141.3(3)
Br1 C8 C9 N1 102.8(2)
C9 N1 C10 C15 -97.7(3)
C16 N1 C10 C15 86.6(3)
C9 N1 C10 C11 86.2(4)
C16 N1 C10 C11 -89.5(3)
C15 C10 C11 C12 1.1(5)
N1 C10 C11 C12 177.2(3)
C10 C11 C12 C13 -0.6(6)
C11 C12 C13 C14 0.2(6)
C12 C13 C14 C15 -0.2(6)
C11 C10 C15 C14 -1.1(5)
N1 C10 C15 C14 -177.2(3)
C13 C14 C15 C10 0.7(5)
C9 N1 C16 C17 98.2(3)
C10 N1 C16 C17 -85.8(3)
N1 C16 C17 C18 111.4(3)
N1 C16 C17 C22 -69.9(3)
C22 C17 C18 C19 -0.5(5)
C16 C17 C18 C19 178.2(3)
C17 C18 C19 C20 -0.5(5)
C18 C19 C20 C21 1.3(6)
C19 C20 C21 C22 -1.1(6)
C20 C21 C22 C17 0.0(6)
C18 C17 C22 C21 0.8(5)
C16 C17 C22 C21 -177.9(3)
